data_8103720
loop_
_publ_author_name
'Slaughter, M.'
'Kane, W.T.'

_publ_section_title
;
 The crystal structure of disordered epistibite
;
_journal_name_full
;
Zeitschrift fuer Kristallographie, Kristallgeometrie, Kristallphysik, 
Kristallchemie (-144,1977)
;
_journal_page_first 68
_journal_page_last 87
_journal_volume 130
_journal_year 1969
_chemical_formula_sum 'Al6.4 Ca2.96 H30 O63 Si17.6'
_chemical_name_systematic 'Ca2.96 Al6.4 Si17.6 O48 (H2 O)15'
_space_group_IT_number 5
_symmetry_space_group_name_Hall 'C 2y'
_symmetry_space_group_name_H-M 'C 1 2 1'
_cell_angle_alpha 90
_cell_angle_beta 111.83
_cell_angle_gamma 90
_cell_formula_units_Z 1
_cell_length_a 9.04
_cell_length_b 17.75
_cell_length_c 9.08
_cell_volume 1352.499
_citation_journal_id_ASTM ZEKGAX
_cod_data_source_file Slaughter_ZEKGAX_1969_1850.cif
_cod_data_source_block H30Al6.4Ca2.96O63Si17.6
_cod_original_formula_sum 'H30 Al6.4 Ca2.96 O63 Si17.6'
_cod_database_code 8103720

loop_
_symmetry_equiv_pos_as_xyz
x,y,z
-x,y,-z
x+1/2,y+1/2,z
-x+1/2,y+1/2,-z

loop_
_atom_site_label
_atom_site_type_symbol
_atom_site_fract_x
_atom_site_fract_y
_atom_site_fract_z
_atom_site_occupancy
_atom_site_U_iso_or_equiv
Ca1 Ca+2 0.99 0 0.75 0.58 0.0
Ca2 Ca+2 0.247 0 0.003 0.16 0.0
Al2 Al+3 -0.342 -0.089 -0.337 0.25 0.0
O12 O-2 0.467 0.281 0.207 1 0.0
O16 O-2 0.799 0.084 0.191 1 0.0
O5 O-2 0 -0.176 0.5 1 0.0
O15 O-2 0.277 0.238 0.561 1 0.0
O18 O-2 0 0 0.5 1 0.0
Si4 Si+4 -0.405 -0.209 -0.111 0.85 0.0
Al6 Al+3 -0.61 -0.303 -0.401 0.4 0.0
O1 O-2 0.304 0 0.285 1 0.0
Si2 Si+4 -0.342 -0.089 -0.337 0.75 0.0
O20 O-2 0 0.079 0 0.7 0.0
O10 O-2 0.358 0.137 0.178 1 0.0
O4 O-2 0 0.176 0.5 1 0.0
O11 O-2 -0.358 -0.137 -0.178 1 0.0
O2 O-2 0.5 0.098 0.5 1 0.0
O6 O-2 0.5 0.182 0 1 0.0
Si3 Si+4 0.405 0.209 0.111 0.85 0.0
Al5 Al+3 0.61 0.303 0.401 0.4 0.0
O7 O-2 0.5 -0.182 0 1 0.0
O3 O-2 0.5 -0.098 0.5 1 0.0
O8 O-2 0.182 0.115 0.37 1 0.0
O13 O-2 0.449 0.755 0.733 1 0.0
O9 O-2 -0.182 -0.115 -0.37 1 0.0
O19 O-2 0.5 0 0 0.5 0.0
O23 O-2 0.247 0 0.003 0.13 0.0
Al3 Al+3 0.405 0.209 0.111 0.15 0.0
O14 O-2 0.217 0.227 0.964 1 0.0
Al4 Al+3 -0.405 -0.209 -0.111 0.15 0.0
O22 O-2 0 0 0 0.3 0.0
O17 O-2 0.771 0.916 0.231 1 0.0
Si5 Si+4 0.61 0.303 0.401 0.6 0.0
Si6 Si+4 -0.61 -0.303 -0.401 0.6 0.0
Si1 Si+4 0.342 0.089 0.337 0.75 0.0
O21 O-2 0 -0.079 0 0.7 0.0
Al1 Al+3 0.342 0.089 0.337 0.25 0.0
